data_4326942
loop_
_publ_author_name
'Christopher C. Underwood'
'Matthew Mann'
'Colin D. McMillen'
'Joseph W. Kolis'

_publ_contact_author_address
;
Department of Chemistry 
Clemson University 
Clemson, SC, 29634
USA
;
_publ_contact_author_email kjoseph@clemson.edu
_publ_contact_author_fax 864-656-6613
_publ_contact_author_name 'Joseph W. Kolis'
_publ_contact_author_phone 864-656-4739
_publ_section_title
;
 Hydrothermal Descriptive Chemistry and Single Crystal Structure
 Determination of Cesium and Rubidium Thorium Fluorides
;
_journal_name_full 'Inorganic Chemistry'
_journal_page_first 11825
_journal_page_last 11831
_journal_paper_doi 10.1021/ic2019555
_journal_volume 50
_journal_year 2011
_chemical_formula_moiety 'F13 Th3, (Cs)'
_chemical_formula_sum 'Cs F13 Th3'
_chemical_formula_weight 1076.03
_space_group_IT_number 191
_symmetry_cell_setting hexagonal
_symmetry_space_group_name_Hall '-P 6 2'
_symmetry_space_group_name_H-M 'P 6/m m m'
_atom_sites_solution_primary direct
_atom_sites_solution_secondary difmap
_audit_creation_method SHELXL-97
_cell_angle_alpha 90.00
_cell_angle_beta 90.00
_cell_angle_gamma 120.00
_cell_formula_units_Z 2
_cell_length_a 8.2607(12)
_cell_length_b 8.2607(12)
_cell_length_c 8.6519(17)
_cell_measurement_reflns_used 4870
_cell_measurement_temperature 293(2)
_cell_measurement_theta_max 26.34
_cell_measurement_theta_min 2.85
_cell_volume 511.30(15)
_computing_cell_refinement 'CrystalClear (Rigaku/MSC, 2006)'
_computing_data_collection 'CrystalClear (Rigaku/MSC, 2006)'
_computing_data_reduction 'CrystalClear (Rigaku/MSC, 2006)'
_computing_molecular_graphics 'DIAMOND (Bradenburg, 1999)'
_computing_publication_material 'SHELXTL 6.10 (Sheldrick, 2008)'
_computing_structure_refinement 'SHELXTL 6.10 (Sheldrick, 2008)'
_computing_structure_solution 'SHELXTL 6.10 (Sheldrick, 2008)'
_diffrn_ambient_temperature 293(2)
_diffrn_detector_area_resol_mean 14.6306
_diffrn_measured_fraction_theta_full 0.996
_diffrn_measured_fraction_theta_max 0.996
_diffrn_measurement_device_type 'Rigaku AFC8S'
_diffrn_measurement_method dtprofit.ref
_diffrn_radiation_monochromator graphite
_diffrn_radiation_source 'fine-focus sealed tube'
_diffrn_radiation_type MoK\a
_diffrn_radiation_wavelength 0.71073
_diffrn_reflns_av_R_equivalents 0.0813
_diffrn_reflns_av_sigmaI/netI 0.0236
_diffrn_reflns_limit_h_max 10
_diffrn_reflns_limit_h_min -10
_diffrn_reflns_limit_k_max 10
_diffrn_reflns_limit_k_min -10
_diffrn_reflns_limit_l_max 10
_diffrn_reflns_limit_l_min -10
_diffrn_reflns_number 4870
_diffrn_reflns_theta_full 26.34
_diffrn_reflns_theta_max 26.34
_diffrn_reflns_theta_min 2.85
_diffrn_standards_interval_count 0
_diffrn_standards_interval_time 0
_diffrn_standards_number 0
_exptl_absorpt_coefficient_mu 47.193
_exptl_absorpt_correction_T_max 0
_exptl_absorpt_correction_T_min 0
_exptl_absorpt_correction_type multi-scan
_exptl_absorpt_process_details 'REQAB, CrystalClear'
_exptl_crystal_colour colourless
_exptl_crystal_density_diffrn 6.989
_exptl_crystal_description rod
_exptl_crystal_F_000 884
_exptl_crystal_size_max 0.20
_exptl_crystal_size_mid 0.20
_exptl_crystal_size_min 0.20
_refine_diff_density_max 7.777
_refine_diff_density_min -3.179
_refine_diff_density_rms 0.657
_refine_ls_extinction_coef 0.0018(4)
_refine_ls_extinction_expression Fc^*^=kFc[1+0.001xFc^2^\l^3^/sin(2\q)]^-1/4^
_refine_ls_extinction_method SHELXL
_refine_ls_goodness_of_fit_ref 1.187
_refine_ls_matrix_type full
_refine_ls_number_parameters 26
_refine_ls_number_reflns 250
_refine_ls_number_restraints 6
_refine_ls_restrained_S_all 1.181
_refine_ls_R_factor_all 0.0394
_refine_ls_R_factor_gt 0.0393
_refine_ls_shift/su_max 0.001
_refine_ls_shift/su_mean 0.000
_refine_ls_structure_factor_coef Fsqd
_refine_ls_weighting_details 'calc w=1/[\s^2^(Fo^2^)+(0.0412P)^2^+40.6243P] where P=(Fo^2^+2Fc^2^)/3'
_refine_ls_weighting_scheme calc
_refine_ls_wR_factor_gt 0.0976
_refine_ls_wR_factor_ref 0.0977
_reflns_number_gt 249
_reflns_number_total 250
_reflns_threshold_expression >2sigma(I)
_cod_data_source_file ic2019555_si_004_2.cif
_cod_data_source_block cu23(final)
_cod_database_code 4326942

loop_
_symmetry_equiv_pos_as_xyz
'x, y, z'
'-y, x-y, z'
'-x+y, -x, z'
'-x, -y, z'
'y, -x+y, z'
'x-y, x, z'
'y, x, -z'
'x-y, -y, -z'
'-x, -x+y, -z'
'-y, -x, -z'
'-x+y, y, -z'
'x, x-y, -z'
'-x, -y, -z'
'y, -x+y, -z'
'x-y, x, -z'
'x, y, -z'
'-y, x-y, -z'
'-x+y, -x, -z'
'-y, -x, z'
'-x+y, y, z'
'x, x-y, z'
'y, x, z'
'x-y, -y, z'
'-x, -x+y, z'

loop_
_atom_site_label
_atom_site_type_symbol
_atom_site_fract_x
_atom_site_fract_y
_atom_site_fract_z
_atom_site_U_iso_or_equiv
_atom_site_adp_type
_atom_site_occupancy
_atom_site_symmetry_multiplicity
_atom_site_calc_flag
_atom_site_refinement_flags
Th1 Th -0.5000 -0.5000 0.26592(10) 0.0068(5) Uani 1 4 d S
Cs1 Cs 0.0000 0.0000 0.5000 0.0361(14) Uani 1 24 d S
Cs2 Cs 0.0000 0.0000 0.0000 0.0171(9) Uani 1 24 d S
F1 F -0.6497(16) -0.6497(16) 0.5000 0.012(3) Uani 1 4 d S
F2 F -0.6667 -0.3333 0.345(3) 0.040(6) Uani 1 6 d S
F3 F -0.367(3) -0.1834(14) 0.197(2) 0.073(6) Uani 1 2 d SP
F4 F -0.5000 -0.5000 0.0000 0.064(8) Uani 1 8 d SU

loop_
_atom_site_aniso_label
_atom_site_aniso_U_11
_atom_site_aniso_U_22
_atom_site_aniso_U_33
_atom_site_aniso_U_23
_atom_site_aniso_U_13
_atom_site_aniso_U_12
Th1 0.0036(5) 0.0036(5) 0.0100(7) 0.000 0.000 -0.0005(4)
Cs1 0.0105(13) 0.0105(13) 0.087(4) 0.000 0.000 0.0053(7)
Cs2 0.0141(12) 0.0141(12) 0.023(2) 0.000 0.000 0.0071(6)
F1 0.006(5) 0.006(5) 0.015(6) 0.000 0.000 -0.002(5)
F2 0.023(7) 0.023(7) 0.075(18) 0.000 0.000 0.012(4)
F3 0.111(15) 0.035(5) 0.098(11) 0.044(6) 0.088(12) 0.055(7)
F4 0.063(8) 0.063(8) 0.057(9) 0.000 0.000 0.025(5)

loop_
_atom_type_symbol
_atom_type_description
_atom_type_scat_dispersion_real
_atom_type_scat_dispersion_imag
_atom_type_scat_source
F F 0.0171 0.0103 'International Tables Vol C Tables 4.2.6.8 and 6.1.1.4'
Cs Cs -0.3680 2.1192 'International Tables Vol C Tables 4.2.6.8 and 6.1.1.4'
Th Th -7.2400 8.8979 'International Tables Vol C Tables 4.2.6.8 and 6.1.1.4'

loop_
_geom_angle_atom_site_label_1
_geom_angle_atom_site_label_2
_geom_angle_atom_site_label_3
_geom_angle
_geom_angle_site_symmetry_1
_geom_angle_site_symmetry_3
F4 Th1 F3 75.3(5) . 4_445
F4 Th1 F3 75.3(5) . 3_445
F3 Th1 F3 67.8(8) 4_445 3_445
F4 Th1 F3 75.3(5) . .
F3 Th1 F3 150.6(10) 4_445 .
F3 Th1 F3 104.4(11) 3_445 .
F4 Th1 F3 75.3(5) . 6
F3 Th1 F3 104.4(11) 4_445 6
F3 Th1 F3 150.6(10) 3_445 6
F3 Th1 F3 67.8(8) . 6
F4 Th1 F1 148.6(3) . 13_446
F3 Th1 F1 128.9(4) 4_445 13_446
F3 Th1 F1 128.9(4) 3_445 13_446
F3 Th1 F1 78.7(6) . 13_446
F3 Th1 F1 78.7(6) 6 13_446
F4 Th1 F1 148.6(3) . .
F3 Th1 F1 78.7(6) 4_445 .
F3 Th1 F1 78.7(6) 3_445 .
F3 Th1 F1 128.9(4) . .
F3 Th1 F1 128.9(4) 6 .
F1 Th1 F1 62.8(6) 13_446 .
F4 Th1 F2 106.1(7) . .
F3 Th1 F2 127.3(5) 4_445 .
F3 Th1 F2 62.2(4) 3_445 .
F3 Th1 F2 62.2(4) . .
F3 Th1 F2 127.3(5) 6 .
F1 Th1 F2 76.3(6) 13_446 .
F1 Th1 F2 76.3(6) . .
F4 Th1 F2 106.1(7) . 4_445
F3 Th1 F2 62.2(4) 4_445 4_445
F3 Th1 F2 127.3(5) 3_445 4_445
F3 Th1 F2 127.3(5) . 4_445
F3 Th1 F2 62.2(4) 6 4_445
F1 Th1 F2 76.3(6) 13_446 4_445
F1 Th1 F2 76.3(6) . 4_445
F2 Th1 F2 147.8(13) . 4_445
F4 Th1 Th1 180.0 . 13_446
F3 Th1 Th1 104.7(5) 4_445 13_446
F3 Th1 Th1 104.7(5) 3_445 13_446
F3 Th1 Th1 104.7(5) . 13_446
F3 Th1 Th1 104.7(5) 6 13_446
F1 Th1 Th1 31.4(3) 13_446 13_446
F1 Th1 Th1 31.4(3) . 13_446
F2 Th1 Th1 73.9(7) . 13_446
F2 Th1 Th1 73.9(7) 4_445 13_446
F4 Th1 Th1 90.0 . 2_455
F3 Th1 Th1 151.4(3) 4_445 2_455
F3 Th1 Th1 84.9(4) 3_445 2_455
F3 Th1 Th1 28.6(3) . 2_455
F3 Th1 Th1 95.1(4) 6 2_455
F1 Th1 Th1 74.90(12) 13_446 2_455
F1 Th1 Th1 105.10(12) . 2_455
F2 Th1 Th1 33.7(3) . 2_455
F2 Th1 Th1 146.3(3) 4_445 2_455
Th1 Th1 Th1 90.0 13_446 2_455
F4 Th1 Th1 90.0 . 3_445
F3 Th1 Th1 95.1(4) 4_445 3_445
F3 Th1 Th1 28.6(3) 3_445 3_445
F3 Th1 Th1 84.9(4) . 3_445
F3 Th1 Th1 151.4(3) 6 3_445
F1 Th1 Th1 105.10(12) 13_446 3_445
F1 Th1 Th1 74.90(12) . 3_445
F2 Th1 Th1 33.7(3) . 3_445
F2 Th1 Th1 146.3(3) 4_445 3_445
Th1 Th1 Th1 90.0 13_446 3_445
Th1 Th1 Th1 60.0 2_455 3_445
F1 Cs1 F1 180.0(5) 1_665 13_446
F1 Cs1 F1 120.000(1) 1_665 2_455
F1 Cs1 F1 60.000(1) 13_446 2_455
F1 Cs1 F1 60.000(1) 1_665 15_566
F1 Cs1 F1 120.000(1) 13_446 15_566
F1 Cs1 F1 60.000(1) 2_455 15_566
F1 Cs1 F1 60.000(1) 1_665 14_656
F1 Cs1 F1 120.000(1) 13_446 14_656
F1 Cs1 F1 180.000(1) 2_455 14_656
F1 Cs1 F1 120.000(3) 15_566 14_656
F1 Cs1 F1 120.000(1) 1_665 3_545
F1 Cs1 F1 60.000(1) 13_446 3_545
F1 Cs1 F1 120.000(3) 2_455 3_545
F1 Cs1 F1 180.000(1) 15_566 3_545
F1 Cs1 F1 60.0 14_656 3_545
F1 Cs1 F3 52.22(16) 1_665 18_556
F1 Cs1 F3 127.78(16) 13_446 18_556
F1 Cs1 F3 90.000(1) 2_455 18_556
F1 Cs1 F3 52.22(16) 15_566 18_556
F1 Cs1 F3 90.000(1) 14_656 18_556
F1 Cs1 F3 127.78(16) 3_545 18_556
F1 Cs1 F3 52.22(16) 1_665 13_556
F1 Cs1 F3 127.78(16) 13_446 13_556
F1 Cs1 F3 127.78(16) 2_455 13_556
F1 Cs1 F3 90.000(1) 15_566 13_556
F1 Cs1 F3 52.22(16) 14_656 13_556
F1 Cs1 F3 90.000(1) 3_545 13_556
F3 Cs1 F3 41.43(16) 18_556 13_556
F1 Cs1 F3 127.78(16) 1_665 .
F1 Cs1 F3 52.22(16) 13_446 .
F1 Cs1 F3 52.22(16) 2_455 .
F1 Cs1 F3 90.000(1) 15_566 .
F1 Cs1 F3 127.78(16) 14_656 .
F1 Cs1 F3 90.000(1) 3_545 .
F3 Cs1 F3 138.57(16) 18_556 .
F3 Cs1 F3 180.0 13_556 .
F1 Cs1 F3 127.78(16) 1_665 6
F1 Cs1 F3 52.22(16) 13_446 6
F1 Cs1 F3 90.000(1) 2_455 6
F1 Cs1 F3 127.78(16) 15_566 6
F1 Cs1 F3 90.0 14_656 6
F1 Cs1 F3 52.22(16) 3_545 6
F3 Cs1 F3 180.0 18_556 6
F3 Cs1 F3 138.57(16) 13_556 6
F3 Cs1 F3 41.43(16) . 6
F1 Cs1 F3 90.000(1) 1_665 5
F1 Cs1 F3 90.000(1) 13_446 5
F1 Cs1 F3 52.22(16) 2_455 5
F1 Cs1 F3 52.22(16) 15_566 5
F1 Cs1 F3 127.78(16) 14_656 5
F1 Cs1 F3 127.78(16) 3_545 5
F3 Cs1 F3 104.4(3) 18_556 5
F3 Cs1 F3 138.57(16) 13_556 5
F3 Cs1 F3 41.43(16) . 5
F3 Cs1 F3 75.6(3) 6 5
F1 Cs1 F3 90.000(1) 1_665 14_556
F1 Cs1 F3 90.000(1) 13_446 14_556
F1 Cs1 F3 52.22(16) 2_455 14_556
F1 Cs1 F3 52.22(16) 15_566 14_556
F1 Cs1 F3 127.78(16) 14_656 14_556
F1 Cs1 F3 127.78(16) 3_545 14_556
F3 Cs1 F3 41.43(16) 18_556 14_556
F3 Cs1 F3 75.6(3) 13_556 14_556
F3 Cs1 F3 104.4(3) . 14_556
F3 Cs1 F3 138.57(16) 6 14_556
F3 Cs1 F3 90.0(4) 5 14_556
F3 Cs2 F3 180.0(6) 16 4
F3 Cs2 F3 130.4(3) 16 3
F3 Cs2 F3 49.6(3) 4 3
F3 Cs2 F3 49.6(3) 16 15
F3 Cs2 F3 130.4(3) 4 15
F3 Cs2 F3 180.0(6) 3 15
F3 Cs2 F3 86.9(6) 16 5
F3 Cs2 F3 93.1(6) 4 5
F3 Cs2 F3 49.6(3) 3 5
F3 Cs2 F3 130.4(3) 15 5
F3 Cs2 F3 49.6(3) 16 14
F3 Cs2 F3 130.4(3) 4 14
F3 Cs2 F3 86.9(6) 3 14
F3 Cs2 F3 93.1(6) 15 14
F3 Cs2 F3 66.0(9) 5 14
F3 Cs2 F3 93.1(6) 16 18
F3 Cs2 F3 86.9(6) 4 18
F3 Cs2 F3 66.0(9) 3 18
F3 Cs2 F3 114.0(9) 15 18
F3 Cs2 F3 86.9(6) 5 18
F3 Cs2 F3 49.6(3) 14 18
F3 Cs2 F3 114.0(9) 16 13
F3 Cs2 F3 66.0(9) 4 13
F3 Cs2 F3 86.9(6) 3 13
F3 Cs2 F3 93.1(6) 15 13
F3 Cs2 F3 130.4(3) 5 13
F3 Cs2 F3 93.1(6) 14 13
F3 Cs2 F3 49.6(3) 18 13
F3 Cs2 F3 93.1(6) 16 17
F3 Cs2 F3 86.9(6) 4 17
F3 Cs2 F3 130.4(3) 3 17
F3 Cs2 F3 49.6(3) 15 17
F3 Cs2 F3 180.0(3) 5 17
F3 Cs2 F3 114.0(9) 14 17
F3 Cs2 F3 93.1(6) 18 17
F3 Cs2 F3 49.6(3) 13 17
F3 Cs2 F3 66.0(9) 16 .
F3 Cs2 F3 114.0(9) 4 .
F3 Cs2 F3 93.1(6) 3 .
F3 Cs2 F3 86.9(6) 15 .
F3 Cs2 F3 49.6(3) 5 .
F3 Cs2 F3 86.9(6) 14 .
F3 Cs2 F3 130.4(3) 18 .
F3 Cs2 F3 180.0(5) 13 .
F3 Cs2 F3 130.4(3) 17 .
F3 Cs2 F3 130.4(3) 16 2
F3 Cs2 F3 49.6(3) 4 2
F3 Cs2 F3 93.1(6) 3 2
F3 Cs2 F3 86.9(6) 15 2
F3 Cs2 F3 114.0(9) 5 2
F3 Cs2 F3 180.0(6) 14 2
F3 Cs2 F3 130.4(3) 18 2
F3 Cs2 F3 86.9(6) 13 2
F3 Cs2 F3 66.0(9) 17 2
F3 Cs2 F3 93.1(6) . 2
F3 Cs2 F3 86.9(6) 16 6
F3 Cs2 F3 93.1(6) 4 6
F3 Cs2 F3 114.0(9) 3 6
F3 Cs2 F3 66.0(9) 15 6
F3 Cs2 F3 93.1(6) 5 6
F3 Cs2 F3 130.4(3) 14 6
F3 Cs2 F3 180.0(6) 18 6
F3 Cs2 F3 130.4(3) 13 6
F3 Cs2 F3 86.9(6) 17 6
F3 Cs2 F3 49.6(3) . 6
F3 Cs2 F3 49.6(3) 2 6
Th1 F1 Th1 117.2(6) 13_446 .
Th1 F1 Cs1 121.4(3) 13_446 1_445
Th1 F1 Cs1 121.4(3) . 1_445
Th1 F2 Th1 112.6(6) 3_445 2_455
Th1 F2 Th1 112.6(6) 3_445 .
Th1 F2 Th1 112.6(6) 2_455 .
Th1 F3 Th1 122.9(6) . 2_455
Th1 F3 Cs2 118.6(3) . .
Th1 F3 Cs2 118.6(3) 2_455 .
Th1 F3 Cs1 96.2(6) . .
Th1 F3 Cs1 96.2(6) 2_455 .
Cs2 F3 Cs1 78.0(5) . .
Th1 F4 Th1 180.0 13_445 .

loop_
_geom_bond_atom_site_label_1
_geom_bond_atom_site_label_2
_geom_bond_distance
_geom_bond_site_symmetry_2
Th1 F4 2.3007(10) .
Th1 F3 2.351(7) 4_445
Th1 F3 2.351(7) 3_445
Th1 F3 2.351(7) .
Th1 F3 2.351(7) 6
Th1 F1 2.373(7) 13_446
Th1 F1 2.373(7) .
Th1 F2 2.482(8) .
Th1 F2 2.482(8) 4_445
Cs1 F1 2.894(14) 1_665
Cs1 F1 2.894(14) 13_446
Cs1 F1 2.894(14) 2_455
Cs1 F1 2.894(14) 15_566
Cs1 F1 2.894(14) 14_656
Cs1 F1 2.894(14) 3_545
Cs1 F3 3.71(3) 18_556
Cs1 F3 3.71(3) 13_556
Cs1 F3 3.71(3) .
Cs1 F3 3.71(3) 6
Cs1 F3 3.71(3) 5
Cs1 F3 3.71(3) 14_556
Cs2 F3 3.129(14) 16
Cs2 F3 3.129(14) 4
Cs2 F3 3.129(14) 3
Cs2 F3 3.129(14) 15
Cs2 F3 3.129(14) 5
Cs2 F3 3.129(14) 14
Cs2 F3 3.129(14) 18
Cs2 F3 3.129(14) 13
Cs2 F3 3.129(14) 17
Cs2 F3 3.129(14) .
Cs2 F3 3.129(14) 2
Cs2 F3 3.129(14) 6
F1 Th1 2.373(7) 13_446
F1 Cs1 2.894(14) 1_445
F2 Th1 2.482(8) 3_445
F2 Th1 2.482(8) 2_455
F3 Th1 2.351(7) 2_455
F4 Th1 2.3007(10) 13_445
